data_7044027
loop_
_publ_author_name
'Kuzmina, Olga'
'Hassan, Hasyareeda'
'Patel, Laura'
'Ashworth, Claire'
'Bakis, Eduards'
'White, Andrew J. P.'
'Hunt, Patricia'
'Welton, Tom'

_publ_section_title
;
 The impact of ionic liquids on the coordination of anions with
 solvatochromic copper complexes
;
_journal_name_full 'Dalton Trans.'
_journal_paper_doi 10.1039/C7DT02372C
_journal_year 2017
_chemical_formula_moiety 'C11 H23 Cu N2 O2, C2 F6 N O4 S2'
_chemical_formula_sum 'C13 H23 Cu F6 N3 O6 S2'
_chemical_formula_weight 559.00
_space_group_crystal_system monoclinic
_space_group_IT_number 14
_space_group_name_Hall '-P 2yn'
_space_group_name_H-M_alt 'P 1 21/n 1'
_symmetry_space_group_name_Hall '-P 2yn'
_symmetry_space_group_name_H-M 'P 1 21/n 1'
_atom_sites_solution_hydrogens geom
_audit_creation_method SHELXL-2014/7
_audit_update_record
;
2016-10-12 deposited with the CCDC.
2017-08-23 downloaded from the CCDC.
;
_cell_angle_alpha 90
_cell_angle_beta 96.972(2)
_cell_angle_gamma 90
_cell_formula_units_Z 4
_cell_length_a 9.9813(2)
_cell_length_b 14.3100(4)
_cell_length_c 15.7212(4)
_cell_measurement_reflns_used 2676
_cell_measurement_temperature 173(2)
_cell_measurement_theta_max 27.3540
_cell_measurement_theta_min 2.9820
_cell_volume 2228.89(10)
_computing_cell_refinement 'CrysAlisPro, Rigaku OD'
_computing_data_collection 'CrysAlisPro, Rigaku OD'
_computing_data_reduction 'CrysAlisPro, Rigaku OD'
_computing_molecular_graphics 'Bruker SHELXTL'
_computing_publication_material 'CIFTAB-2014 (Sheldrick, 2014)'
_computing_structure_refinement 'SHELXL-2014/7 (Sheldrick, 2014)'
_computing_structure_solution 'SHELXS-2014 (Sheldrick, 2014)'
_diffrn_ambient_temperature 173(2)
_diffrn_detector_area_resol_mean 16.0382
_diffrn_measured_fraction_theta_full 0.987
_diffrn_measured_fraction_theta_max 0.823
_diffrn_measurement_device_type 'Agilent Xcalibur 3 E'
_diffrn_measurement_method 'omega scans'
_diffrn_radiation_type MoK\a
_diffrn_radiation_wavelength 0.71073
_diffrn_reflns_av_R_equivalents 0.0177
_diffrn_reflns_av_unetI/netI 0.0369
_diffrn_reflns_Laue_measured_fraction_full 0.987
_diffrn_reflns_Laue_measured_fraction_max 0.823
_diffrn_reflns_limit_h_max 8
_diffrn_reflns_limit_h_min -12
_diffrn_reflns_limit_k_max 18
_diffrn_reflns_limit_k_min -18
_diffrn_reflns_limit_l_max 20
_diffrn_reflns_limit_l_min -14
_diffrn_reflns_number 7579
_diffrn_reflns_point_group_measured_fraction_full 0.987
_diffrn_reflns_point_group_measured_fraction_max 0.823
_diffrn_reflns_theta_full 25.242
_diffrn_reflns_theta_max 28.107
_diffrn_reflns_theta_min 2.610
_diffrn_source 'Enhance (Mo) X-ray Source'
_exptl_absorpt_coefficient_mu 1.251
_exptl_absorpt_correction_T_max 0.818
_exptl_absorpt_correction_T_min 0.643
_exptl_absorpt_correction_type analytical
_exptl_absorpt_process_details
; 
CrysAlisPro 1.171.38.43 (Rigaku Oxford Diffraction, 2015) 
Analytical numeric absorption correction using a multifaceted crystal 
model based on expressions derived by R.C. Clark & J.S. Reid. 
(Clark, R. C. & Reid, J. S. (1995). Acta Cryst. A51, 887-897) 
Empirical absorption correction using spherical harmonics, 
implemented in SCALE3 ABSPACK scaling algorithm. 
;
_exptl_crystal_colour 'Dark blue'
_exptl_crystal_density_diffrn 1.666
_exptl_crystal_description blocks
_exptl_crystal_F_000 1140
_exptl_crystal_size_max 0.47
_exptl_crystal_size_mid 0.44
_exptl_crystal_size_min 0.17
_refine_diff_density_max 0.505
_refine_diff_density_min -0.363
_refine_diff_density_rms 0.068
_refine_ls_extinction_coef 0.0040(4)
_refine_ls_extinction_expression Fc^*^=kFc[1+0.001xFc^2^\l^3^/sin(2\q)]^-1/4^
_refine_ls_extinction_method 'SHELXL-2014/7 (Sheldrick 2014'
_refine_ls_goodness_of_fit_ref 1.039
_refine_ls_hydrogen_treatment constr
_refine_ls_matrix_type full
_refine_ls_number_parameters 287
_refine_ls_number_reflns 4464
_refine_ls_number_restraints 0
_refine_ls_restrained_S_all 1.039
_refine_ls_R_factor_all 0.0437
_refine_ls_R_factor_gt 0.0326
_refine_ls_shift/su_max 0.001
_refine_ls_shift/su_mean 0.000
_refine_ls_structure_factor_coef Fsqd
_refine_ls_weighting_details 'w=1/[\s^2^(Fo^2^)+(0.0321P)^2^+1.0140P] where P=(Fo^2^+2Fc^2^)/3'
_refine_ls_weighting_scheme calc
_refine_ls_wR_factor_gt 0.0727
_refine_ls_wR_factor_ref 0.0789
_reflns_Friedel_coverage 0.000
_reflns_number_gt 3711
_reflns_number_total 4464
_reflns_threshold_expression 'I > 2\s(I)'
_cod_data_source_file c7dt02372c2.cif
_cod_data_source_block Cu-acac-tmen_NTf2
_cod_database_code 7044027
_shelx_shelxl_version_number 2014/7
_shelx_space_group_comment
; 
The symmetry employed for this shelxl refinement is uniquely defined 
by the following loop, which should always be used as a source of 
symmetry information in preference to the above space-group names. 
They are only intended as comments. 
;

loop_
_space_group_symop_operation_xyz
'x, y, z'
'-x+1/2, y+1/2, -z+1/2'
'-x, -y, -z'
'x-1/2, -y-1/2, z-1/2'

loop_
_atom_site_label
_atom_site_type_symbol
_atom_site_fract_x
_atom_site_fract_y
_atom_site_fract_z
_atom_site_U_iso_or_equiv
_atom_site_adp_type
_atom_site_occupancy
_atom_site_site_symmetry_order
_atom_site_calc_flag
_atom_site_refinement_flags_posn
_atom_site_refinement_flags_adp
Cu1 Cu 0.67208(3) 0.50466(2) 0.27063(2) 0.02165(10) Uani 1 1 d . .
N1 N 0.48293(19) 0.55307(14) 0.23278(12) 0.0248(4) Uani 1 1 d . .
C2 C 0.4321(3) 0.5839(2) 0.31310(18) 0.0413(7) Uani 1 1 d . .
H2A H 0.4039 0.5287 0.3445 0.050 Uiso 1 1 calc R U
H2B H 0.3523 0.6246 0.2991 0.050 Uiso 1 1 calc R U
C3 C 0.5386(3) 0.6358(2) 0.36797(18) 0.0395(7) Uani 1 1 d . .
H3A H 0.5552 0.6965 0.3410 0.047 Uiso 1 1 calc R U
H3B H 0.5082 0.6482 0.4245 0.047 Uiso 1 1 calc R U
N4 N 0.66497(19) 0.58098(13) 0.37960(12) 0.0228(4) Uani 1 1 d . .
C5 C 0.3891(3) 0.48219(19) 0.19093(19) 0.0386(7) Uani 1 1 d . .
H5A H 0.4220 0.4607 0.1380 0.058 Uiso 1 1 calc R U
H5B H 0.2992 0.5099 0.1773 0.058 Uiso 1 1 calc R U
H5C H 0.3839 0.4291 0.2297 0.058 Uiso 1 1 calc R U
C6 C 0.4929(3) 0.6301(2) 0.17197(18) 0.0419(7) Uani 1 1 d . .
H6A H 0.5563 0.6772 0.1982 0.063 Uiso 1 1 calc R U
H6B H 0.4038 0.6587 0.1574 0.063 Uiso 1 1 calc R U
H6C H 0.5252 0.6059 0.1198 0.063 Uiso 1 1 calc R U
C7 C 0.7815(3) 0.64619(19) 0.39347(18) 0.0390(7) Uani 1 1 d . .
H7A H 0.8658 0.6104 0.3998 0.058 Uiso 1 1 calc R U
H7B H 0.7755 0.6829 0.4455 0.058 Uiso 1 1 calc R U
H7C H 0.7799 0.6883 0.3442 0.058 Uiso 1 1 calc R U
C8 C 0.6705(3) 0.51934(18) 0.45475(16) 0.0354(6) Uani 1 1 d . .
H8A H 0.5931 0.4767 0.4479 0.053 Uiso 1 1 calc R U
H8B H 0.6678 0.5572 0.5065 0.053 Uiso 1 1 calc R U
H8C H 0.7544 0.4830 0.4599 0.053 Uiso 1 1 calc R U
O9 O 0.85114(17) 0.46770(13) 0.31326(11) 0.0326(4) Uani 1 1 d . .
C9 C 0.9349(3) 0.43015(17) 0.26821(18) 0.0331(6) Uani 1 1 d . .
C10 C 0.9074(3) 0.40622(18) 0.18274(18) 0.0377(7) Uani 1 1 d . .
H10A H 0.9779 0.3782 0.1561 0.045 Uiso 1 1 calc R U
C11 C 0.7847(3) 0.41997(17) 0.13289(16) 0.0334(6) Uani 1 1 d . .
O11 O 0.67958(18) 0.45446(12) 0.15924(10) 0.0311(4) Uani 1 1 d . .
C12 C 1.0740(3) 0.4141(2) 0.3150(2) 0.0504(8) Uani 1 1 d . .
H12A H 1.1178 0.4745 0.3288 0.076 Uiso 1 1 calc R U
H12B H 1.1279 0.3780 0.2785 0.076 Uiso 1 1 calc R U
H12C H 1.0668 0.3795 0.3680 0.076 Uiso 1 1 calc R U
C13 C 0.7694(4) 0.3947(2) 0.03936(17) 0.0505(8) Uani 1 1 d . .
H13A H 0.6817 0.3646 0.0237 0.076 Uiso 1 1 calc R U
H13B H 0.8417 0.3516 0.0284 0.076 Uiso 1 1 calc R U
H13C H 0.7748 0.4514 0.0050 0.076 Uiso 1 1 calc R U
N20 N 0.6288(2) 0.27233(14) 0.45820(12) 0.0255(4) Uani 1 1 d . .
S21 S 0.60690(6) 0.26759(4) 0.35746(4) 0.02607(15) Uani 1 1 d . .
O23 O 0.70251(19) 0.21676(15) 0.31624(11) 0.0452(5) Uani 1 1 d . .
O22 O 0.56780(19) 0.35847(13) 0.32570(11) 0.0401(5) Uani 1 1 d . .
C24 C 0.4502(3) 0.2008(2) 0.33739(17) 0.0413(7) Uani 1 1 d . .
F25 F 0.4161(2) 0.19064(18) 0.25452(11) 0.0892(8) Uani 1 1 d . .
F27 F 0.35047(17) 0.24416(14) 0.36938(13) 0.0638(5) Uani 1 1 d . .
F26 F 0.4629(2) 0.11755(12) 0.37301(12) 0.0602(5) Uani 1 1 d . .
S28 S 0.72214(6) 0.20454(4) 0.51819(4) 0.02286(14) Uani 1 1 d . .
O29 O 0.67394(17) 0.20181(13) 0.59971(10) 0.0355(4) Uani 1 1 d . .
O30 O 0.76094(19) 0.12001(11) 0.48099(11) 0.0364(4) Uani 1 1 d . .
C31 C 0.8779(2) 0.27166(18) 0.53802(15) 0.0285(5) Uani 1 1 d . .
F32 F 0.96816(15) 0.22489(11) 0.59032(10) 0.0444(4) Uani 1 1 d . .
F33 F 0.92962(17) 0.28827(12) 0.46597(10) 0.0510(5) Uani 1 1 d . .
F34 F 0.85766(16) 0.35316(10) 0.57421(10) 0.0429(4) Uani 1 1 d . .

loop_
_atom_site_aniso_label
_atom_site_aniso_U_11
_atom_site_aniso_U_22
_atom_site_aniso_U_33
_atom_site_aniso_U_23
_atom_site_aniso_U_13
_atom_site_aniso_U_12
Cu1 0.01817(16) 0.02668(18) 0.02050(16) -0.00337(12) 0.00397(11) 0.00321(12)
N1 0.0194(10) 0.0296(11) 0.0255(10) 0.0005(9) 0.0027(8) -0.0006(8)
C2 0.0253(14) 0.0555(19) 0.0440(16) -0.0091(14) 0.0077(12) 0.0077(13)
C3 0.0324(15) 0.0490(17) 0.0370(15) -0.0118(13) 0.0047(12) 0.0152(13)
N4 0.0228(10) 0.0239(10) 0.0218(10) -0.0028(8) 0.0027(8) 0.0017(8)
C5 0.0261(14) 0.0414(16) 0.0454(16) 0.0017(13) -0.0071(12) -0.0046(12)
C6 0.0305(15) 0.0412(16) 0.0530(18) 0.0179(14) 0.0007(13) 0.0014(12)
C7 0.0437(17) 0.0348(15) 0.0387(15) -0.0073(13) 0.0060(13) -0.0127(13)
C8 0.0494(17) 0.0349(15) 0.0224(13) -0.0005(11) 0.0071(12) -0.0046(13)
O9 0.0215(9) 0.0398(10) 0.0365(10) -0.0037(8) 0.0044(8) 0.0073(8)
C9 0.0247(13) 0.0228(13) 0.0547(17) 0.0064(12) 0.0169(12) 0.0038(11)
C10 0.0381(16) 0.0282(14) 0.0520(18) -0.0019(13) 0.0266(14) 0.0077(12)
C11 0.0521(18) 0.0175(12) 0.0350(14) -0.0025(11) 0.0233(13) -0.0006(12)
O11 0.0371(10) 0.0347(10) 0.0226(9) -0.0045(8) 0.0076(8) 0.0015(8)
C12 0.0221(14) 0.0530(19) 0.077(2) 0.0117(17) 0.0117(14) 0.0092(13)
C13 0.090(3) 0.0326(16) 0.0347(15) -0.0034(13) 0.0318(16) 0.0056(16)
N20 0.0271(11) 0.0270(11) 0.0220(10) -0.0014(9) 0.0010(8) 0.0065(9)
S21 0.0246(3) 0.0313(3) 0.0222(3) 0.0020(3) 0.0026(2) -0.0046(3)
O23 0.0414(12) 0.0668(14) 0.0294(10) -0.0038(10) 0.0127(9) 0.0087(10)
O22 0.0432(12) 0.0362(11) 0.0382(11) 0.0131(9) -0.0059(9) -0.0079(9)
C24 0.0425(17) 0.0527(19) 0.0274(14) 0.0026(13) -0.0017(12) -0.0180(15)
F25 0.0920(17) 0.138(2) 0.0323(10) -0.0006(11) -0.0135(10) -0.0680(15)
F27 0.0263(9) 0.0817(14) 0.0830(14) 0.0152(11) 0.0048(9) -0.0052(9)
F26 0.0735(13) 0.0392(10) 0.0683(12) 0.0000(9) 0.0098(10) -0.0255(9)
S28 0.0224(3) 0.0215(3) 0.0248(3) 0.0018(2) 0.0034(2) -0.0001(2)
O29 0.0307(10) 0.0489(12) 0.0280(9) 0.0112(8) 0.0082(8) 0.0014(9)
O30 0.0441(11) 0.0208(9) 0.0432(11) -0.0048(8) 0.0005(9) 0.0047(8)
C31 0.0273(13) 0.0304(14) 0.0279(13) 0.0038(11) 0.0036(10) -0.0037(11)
F32 0.0273(8) 0.0438(9) 0.0586(10) 0.0092(8) -0.0095(7) 0.0020(7)
F33 0.0439(10) 0.0679(12) 0.0439(9) 0.0048(9) 0.0167(8) -0.0207(9)
F34 0.0517(10) 0.0271(8) 0.0459(9) -0.0064(7) -0.0102(8) -0.0054(7)

loop_
_atom_type_symbol
_atom_type_description
_atom_type_scat_dispersion_real
_atom_type_scat_dispersion_imag
_atom_type_scat_source
C C 0.0033 0.0016 'International Tables Vol C Tables 4.2.6.8 and 6.1.1.4'
H H 0.0000 0.0000 'International Tables Vol C Tables 4.2.6.8 and 6.1.1.4'
Cu Cu 0.3201 1.2651 'International Tables Vol C Tables 4.2.6.8 and 6.1.1.4'
F F 0.0171 0.0103 'International Tables Vol C Tables 4.2.6.8 and 6.1.1.4'
N N 0.0061 0.0033 'International Tables Vol C Tables 4.2.6.8 and 6.1.1.4'
O O 0.0106 0.0060 'International Tables Vol C Tables 4.2.6.8 and 6.1.1.4'
S S 0.1246 0.1234 'International Tables Vol C Tables 4.2.6.8 and 6.1.1.4'

loop_
_geom_angle_atom_site_label_1
_geom_angle_atom_site_label_2
_geom_angle_atom_site_label_3
_geom_angle
_geom_angle_site_symmetry_3
O11 Cu1 O9 94.52(7) .
O11 Cu1 N1 89.89(8) .
O9 Cu1 N1 175.06(8) .
O11 Cu1 N4 169.82(8) .
O9 Cu1 N4 88.85(7) .
N1 Cu1 N4 86.42(8) .
O11 Cu1 O22 93.81(7) .
O9 Cu1 O22 93.28(7) .
N1 Cu1 O22 88.62(7) .
N4 Cu1 O22 95.59(7) .
O11 Cu1 O23 85.13(6) 2_655
O9 Cu1 O23 90.74(6) 2_655
N1 Cu1 O23 87.43(6) 2_655
N4 Cu1 O23 85.22(6) 2_655
O22 Cu1 O23 175.91(5) 2_655
C6 N1 C5 108.3(2) .
C6 N1 C2 112.8(2) .
C5 N1 C2 108.6(2) .
C6 N1 Cu1 108.21(15) .
C5 N1 Cu1 114.34(16) .
C2 N1 Cu1 104.72(15) .
N1 C2 C3 110.4(2) .
N4 C3 C2 110.3(2) .
C8 N4 C3 111.5(2) .
C8 N4 C7 107.84(19) .
C3 N4 C7 109.0(2) .
C8 N4 Cu1 110.60(15) .
C3 N4 Cu1 107.24(14) .
C7 N4 Cu1 110.67(15) .
C9 O9 Cu1 124.79(17) .
O9 C9 C10 125.2(2) .
O9 C9 C12 114.8(3) .
C10 C9 C12 119.9(2) .
C9 C10 C11 124.9(2) .
O11 C11 C10 125.3(2) .
O11 C11 C13 114.9(3) .
C10 C11 C13 119.8(2) .
C11 O11 Cu1 124.87(17) .
S21 N20 S28 125.11(13) .
O23 S21 O22 118.50(12) .
O23 S21 N20 117.60(11) .
O22 S21 N20 108.11(11) .
O23 S21 C24 105.20(14) .
O22 S21 C24 102.93(13) .
N20 S21 C24 101.98(12) .
S21 O22 Cu1 139.78(12) .
F25 C24 F26 108.8(3) .
F25 C24 F27 108.2(3) .
F26 C24 F27 107.5(2) .
F25 C24 S21 109.99(19) .
F26 C24 S21 111.3(2) .
F27 C24 S21 110.9(2) .
O30 S28 O29 119.15(11) .
O30 S28 N20 116.71(11) .
O29 S28 N20 108.40(10) .
O30 S28 C31 104.49(12) .
O29 S28 C31 103.60(11) .
N20 S28 C31 102.02(11) .
F33 C31 F34 107.8(2) .
F33 C31 F32 108.4(2) .
F34 C31 F32 107.8(2) .
F33 C31 S28 111.21(17) .
F34 C31 S28 111.48(17) .
F32 C31 S28 109.98(17) .

loop_
_geom_bond_atom_site_label_1
_geom_bond_atom_site_label_2
_geom_bond_distance
_geom_bond_site_symmetry_2
Cu1 O11 1.9027(16) .
Cu1 O9 1.9059(17) .
Cu1 N1 2.0311(19) .
Cu1 N4 2.0401(18) .
Cu1 O22 2.5354(18) .
Cu1 O23 3.614(2) 2_655
N1 C6 1.471(3) .
N1 C5 1.480(3) .
N1 C2 1.484(3) .
C2 C3 1.485(4) .
C3 N4 1.477(3) .
N4 C8 1.470(3) .
N4 C7 1.486(3) .
O9 C9 1.278(3) .
C9 C10 1.382(4) .
C9 C12 1.508(4) .
C10 C11 1.386(4) .
C11 O11 1.273(3) .
C11 C13 1.504(4) .
N20 S21 1.5737(19) .
N20 S28 1.577(2) .
S21 O23 1.4177(19) .
S21 O22 1.4302(19) .
S21 C24 1.828(3) .
C24 F25 1.314(3) .
C24 F26 1.316(3) .
C24 F27 1.323(3) .
S28 O30 1.4178(17) .
S28 O29 1.4231(17) .
S28 C31 1.822(3) .
C31 F33 1.322(3) .
C31 F34 1.324(3) .
C31 F32 1.325(3) .
